data_7202361
loop_
_publ_author_name
'Johnstone, Russell D. L.'
'Francis, Duncan'
'Lennie, Alistair R.'
'Marshall, William G.'
'Moggach, Stephen A.'
'Parsons, Simon'
'Pidcock, Elna'
'Warren, John E.'

_publ_section_title
;
 High-pressure polymorphism in L-serine monohydrate: identification of
 driving forces in high pressure phase transitions and possible
 implications for pressure-induced protein denaturation
;
_journal_issue 12
_journal_name_full CrystEngComm
_journal_page_first 1758
_journal_paper_doi 10.1039/b810746g
_journal_volume 10
_journal_year 2008
_chemical_absolute_configuration unk
_chemical_formula_moiety 'C3 H9 N1 O4'
_chemical_formula_sum 'C3 H9 N O4'
_chemical_formula_weight 123.11
_chemical_name_common 'Serine Monohydrate'
_space_group_IT_number 19
_symmetry_cell_setting orthorhombic
_symmetry_space_group_name_Hall 'P 2ac 2ab'
_symmetry_space_group_name_H-M 'P 21 21 21'
_atom_sites_solution_hydrogens geom
_atom_sites_solution_primary direct
_cell_angle_alpha 90
_cell_angle_beta 90
_cell_angle_gamma 90
_cell_formula_units_Z 4
_cell_length_a 9.3728(5)
_cell_length_b 11.0359(17)
_cell_length_c 4.4782(3)
_cell_measurement_reflns_used 730
_cell_measurement_temperature 293
_cell_measurement_theta_max 18
_cell_measurement_theta_min 3
_cell_volume 463.21(8)
_computing_cell_refinement 'SAINT (Siemens ,1995)'
_computing_data_collection 'SMART (Siemens, 1993)'
_computing_data_reduction 'SAINT (Siemens ,1995)'
_computing_molecular_graphics 'CAMERON (Watkin et al., 1996)'
_computing_publication_material 'CRYSTALS (Betteridge et al., 2003)'
_computing_structure_refinement 'CRYSTALS (Betteridge et al., 2003)'
_computing_structure_solution 'SIR92 (Altomare et al., 1994)'
_diffrn_ambient_pressure 4500000
_diffrn_ambient_temperature 293
_diffrn_measured_fraction_theta_full 0.467
_diffrn_measured_fraction_theta_max 0.460
_diffrn_measurement_device_type 'Bruker SMART'
_diffrn_measurement_method \w
_diffrn_radiation_monochromator silicon
_diffrn_radiation_type ' synchrotron '
_diffrn_radiation_wavelength 0.48650
_diffrn_reflns_av_R_equivalents 0.1011
_diffrn_reflns_limit_h_max 12
_diffrn_reflns_limit_h_min 0
_diffrn_reflns_limit_k_max 6
_diffrn_reflns_limit_k_min 0
_diffrn_reflns_limit_l_max 5
_diffrn_reflns_limit_l_min 0
_diffrn_reflns_number 2738
_diffrn_reflns_reduction_process
;
Merged with SORTAV
R.H. Blessing, (1987) Cryst. Rev. 1, 3-58
;
_diffrn_reflns_theta_full 13.933
_diffrn_reflns_theta_max 18.333
_diffrn_reflns_theta_min 2.975
_diffrn_standards_number 0
_exptl_absorpt_coefficient_mu 0.164
_exptl_absorpt_correction_T_max 0.98
_exptl_absorpt_correction_T_min 0.41
_exptl_absorpt_correction_type multi-scan
_exptl_absorpt_process_details 'SADABS (Siemens, 1996)'
_exptl_crystal_colour colourless
_exptl_crystal_density_diffrn 1.765
_exptl_crystal_description block
_exptl_crystal_F_000 264
_exptl_crystal_recrystallization_method 'From H2O/EtOH'
_exptl_crystal_size_max 0.20
_exptl_crystal_size_mid 0.20
_exptl_crystal_size_min 0.10
_refine_diff_density_max 0.22
_refine_diff_density_min -0.20
_refine_ls_extinction_method None
_refine_ls_goodness_of_fit_ref 0.8385
_refine_ls_hydrogen_treatment refxyz
_refine_ls_matrix_type full
_refine_ls_number_parameters 100
_refine_ls_number_reflns 298
_refine_ls_number_restraints 85
_refine_ls_R_factor_all 0.0465
_refine_ls_R_factor_gt 0.0381
_refine_ls_shift/su_max 0.000121
_refine_ls_structure_factor_coef Fsqd
_refine_ls_weighting_details
;
Method=
SQRT(W) = 1/(Data with the key SIGMA(/FO/) in list 6)
;
_refine_ls_weighting_scheme sigma
_refine_ls_wR_factor_all 0.0436
_refine_ls_wR_factor_gt 0.0421
_refine_ls_wR_factor_ref 0.0436
_reflns_limit_h_max 12
_reflns_limit_h_min 0
_reflns_limit_k_max 6
_reflns_limit_k_min 0
_reflns_limit_l_max 5
_reflns_limit_l_min 0
_reflns_number_gt 251
_reflns_number_total 299
_reflns_threshold_expression I>2.0\s(I)
_oxford_diffrn_Wilson_B_factor 0.00
_oxford_diffrn_Wilson_scale 0.00
_oxford_refine_ls_scale 3.15(9)
_oxford_structure_analysis_title 'serhy4 in P2(1)2(1)2(1)'
_cod_data_source_file b810746g.txt
_cod_data_source_block x_serhyI_45kbar.cif
_cod_depositor_comments
;
The following automatic conversions were performed:
'_symmetry_cell_setting' value 'Orthorhombic' changed to 'orthorhombic'
according to '/home/saulius/struct/CIF-dictionaries/cif_core.dic'
dictionary named 'cif_core.dic' version 2.4.1 from 2010-06-29.

Automatic conversion script
Id: cif_fix_enum 1527 2010-12-29 10:47:43Z saulius 
;
_cod_original_sg_symbol_H-M 'P 21 21 21 '
_cod_original_formula_sum 'C3 H9 N1 O4'
_cod_database_code 7202361

loop_
_symmetry_equiv_pos_as_xyz
x,y,z
x+1/2,-y+1/2,-z
-x,y+1/2,-z+1/2
-x+1/2,-y,z+1/2

loop_
_atom_site_label
_atom_site_type_symbol
_atom_site_fract_x
_atom_site_fract_y
_atom_site_fract_z
_atom_site_U_iso_or_equiv
_atom_site_occupancy
_atom_site_adp_type
_atom_site_refinement_flags_posn
_atom_site_refinement_flags_adp
_atom_site_refinement_flags_occupancy
_atom_site_disorder_assembly
_atom_site_disorder_group
_atom_site_attached_hydrogens
C1 C 0.54201(19) 0.2365(4) 0.2821(4) 0.0218 1.0000 Uani D U . . . .
C2 C 0.39741(18) 0.2470(4) 0.1279(4) 0.0219 1.0000 Uani D U . . . .
C3 C 0.33594(19) 0.3698(4) 0.1761(5) 0.0237 1.0000 Uani D U . . . .
N1 N 0.30095(15) 0.1515(5) 0.2388(4) 0.0238 1.0000 Uani D U . . . .
O1 O 0.56151(14) 0.1490(4) 0.4485(5) 0.0420 1.0000 Uani D U . . . .
O2 O 0.63011(13) 0.3198(4) 0.2343(3) 0.0278 1.0000 Uani D U . . . .
O3 O 0.33259(15) 0.3969(4) 0.4859(3) 0.0314 1.0000 Uani D U . . . .
O4 O 0.07828(15) -0.0024(4) 0.3199(5) 0.0253 1.0000 Uani D . . . . .
H1 H 0.4134(18) 0.236(2) -0.085(3) 0.0276 1.0000 Uiso D . . . . .
H2 H 0.394(2) 0.430(2) 0.077(4) 0.0289 1.0000 Uiso D . . . . .
H3 H 0.2403(16) 0.371(2) 0.098(4) 0.0289 1.0000 Uiso D . . . . .
H4 H 0.278(2) 0.166(2) 0.430(4) 0.0362 1.0000 Uiso D . . . . .
H5 H 0.2230(19) 0.150(3) 0.126(4) 0.0362 1.0000 Uiso D . . . . .
H6 H 0.344(2) 0.0797(18) 0.227(6) 0.0362 1.0000 Uiso D . . . . .
H7 H 0.257(3) 0.363(5) 0.529(8) 0.0460 1.0000 Uiso D . . . . .
H8 H 0.037(4) -0.043(6) 0.193(9) 0.0523 1.0000 Uiso D . . . . .
H9 H 0.011(3) 0.033(6) 0.401(9) 0.0523 1.0000 Uiso D . . . . .

loop_
_atom_site_aniso_label
_atom_site_aniso_U_11
_atom_site_aniso_U_22
_atom_site_aniso_U_33
_atom_site_aniso_U_23
_atom_site_aniso_U_13
_atom_site_aniso_U_12
C1 0.0150(7) 0.038(4) 0.0123(9) 0.0026(16) 0.0025(7) 0.0001(13)
C2 0.0159(8) 0.035(4) 0.0146(8) -0.0018(16) 0.0012(6) 0.0006(14)
C3 0.0173(8) 0.032(4) 0.0222(9) 0.0012(17) 0.0001(6) -0.0021(16)
N1 0.0163(6) 0.034(5) 0.0208(8) -0.0011(16) -0.0017(6) -0.0031(14)
O1 0.0180(6) 0.055(5) 0.0527(11) 0.030(2) -0.0067(7) -0.0094(16)
O2 0.0189(6) 0.043(4) 0.0214(7) 0.0039(12) 0.0018(5) -0.0055(11)
O3 0.0185(6) 0.049(5) 0.0269(8) -0.0128(14) 0.0060(5) -0.0065(13)
O4 0.0258(7) 0.020(6) 0.0300(8) 0.0022(14) -0.0019(6) 0.0010(12)

loop_
_atom_type_symbol
_atom_type_scat_dispersion_real
_atom_type_scat_dispersion_imag
_atom_type_scat_Cromer_Mann_a1
_atom_type_scat_Cromer_Mann_b1
_atom_type_scat_Cromer_Mann_a2
_atom_type_scat_Cromer_Mann_b2
_atom_type_scat_Cromer_Mann_a3
_atom_type_scat_Cromer_Mann_b3
_atom_type_scat_Cromer_Mann_a4
_atom_type_scat_Cromer_Mann_b4
_atom_type_scat_Cromer_Mann_c
_atom_type_scat_source
C 0.0010 0.0010 2.3100 20.8439 1.0200 10.2075 1.5886 0.5687 0.8650 51.6512 0.2156 'International Tables Vol C 4.2.6.8 and 6.1.1.4'
H 0.0000 0.0000 0.4930 10.5109 0.3229 26.1257 0.1402 3.1424 0.0408 57.7998 0.0030 'International Tables Vol C 4.2.6.8 and 6.1.1.4'
N 0.0020 0.0010 12.2126 0.0057 3.1322 9.8933 2.0125 28.9975 1.1663 0.5826 -11.5290 'International Tables Vol C 4.2.6.8 and 6.1.1.4'
O 0.0040 0.0030 3.0485 13.2771 2.2868 5.7011 1.5463 0.3239 0.8670 32.9089 0.2508 'International Tables Vol C 4.2.6.8 and 6.1.1.4'

loop_
_geom_angle_atom_site_label_1
_geom_angle_site_symmetry_1
_geom_angle_atom_site_label_2
_geom_angle_site_symmetry_2
_geom_angle_atom_site_label_3
_geom_angle_site_symmetry_3
_geom_angle
_geom_angle_publ_flag
C2 . C1 . O1 . 117.7(2) yes
C2 . C1 . O2 . 116.8(2) yes
O1 . C1 . O2 . 125.42(18) yes
C1 . C2 . C3 . 110.4(2) yes
C1 . C2 . N1 . 109.7(2) yes
C3 . C2 . N1 . 111.40(18) yes
C1 . C2 . H1 . 107.3(10) no
C3 . C2 . H1 . 108.1(14) no
N1 . C2 . H1 . 109.8(13) no
C2 . C3 . O3 . 110.0(2) yes
C2 . C3 . H2 . 110.2(13) no
O3 . C3 . H2 . 108.4(12) no
C2 . C3 . H3 . 108.7(15) no
O3 . C3 . H3 . 109.4(11) no
H2 . C3 . H3 . 110.1(14) no
C2 . N1 . H4 . 109.5(15) no
C2 . N1 . H5 . 109.1(14) no
H4 . N1 . H5 . 110.8(14) no
C2 . N1 . H6 . 110.0(13) no
H4 . N1 . H6 . 109.1(16) no
H5 . N1 . H6 . 108.4(16) no
C3 . O3 . H7 . 99(3) no
H8 . O4 . H9 . 102(4) no

loop_
_geom_bond_atom_site_label_1
_geom_bond_site_symmetry_1
_geom_bond_atom_site_label_2
_geom_bond_site_symmetry_2
_geom_bond_distance
_geom_bond_publ_flag
C1 . C2 . 1.526(2) yes
C1 . O1 . 1.233(5) yes
C1 . O2 . 1.255(4) yes
C2 . C3 . 1.488(6) yes
C2 . N1 . 1.475(5) yes
C2 . H1 . 0.973(15) no
C3 . O3 . 1.419(3) yes
C3 . H2 . 0.968(17) no
C3 . H3 . 0.962(15) no
N1 . H4 . 0.896(16) no
N1 . H5 . 0.889(16) no
N1 . H6 . 0.888(17) no
O3 . H7 . 0.826(17) no
O4 . H8 . 0.821(18) no
O4 . H9 . 0.826(18) no

loop_
_cod_related_entry_id
_cod_related_entry_database
_cod_related_entry_code
1 ChemSpider 24770743
